data_1564532
loop_
_publ_author_name
'He, Juan'
'Ma, Rui'
'Li, Zheng-Hui'
'Feng, Tao'
'Liu, Ji-Kai'

_publ_section_title
;
 Taccachatrones A-G, Highly Oxidized Steroids from the Rhizomes of
 <i>Tacca chantrierii</i> and Their Cytotoxicity Assessment.
;
_journal_issue 8
_journal_name_full 'Journal of natural products'
_journal_page_first 2265
_journal_page_last 2271
_journal_paper_doi 10.1021/acs.jnatprod.1c00342
_journal_volume 84
_journal_year 2021
_chemical_absolute_configuration ad
_chemical_formula_sum 'C29 H39 O10'
_chemical_formula_weight 547.60
_space_group_crystal_system orthorhombic
_space_group_IT_number 19
_space_group_name_Hall 'P 2ac 2ab'
_space_group_name_H-M_alt 'P 21 21 21'
_atom_sites_solution_hydrogens mixed
_cell_angle_alpha 90
_cell_angle_beta 90
_cell_angle_gamma 90
_cell_formula_units_Z 4
_cell_length_a 9.2386(2)
_cell_length_b 11.0791(2)
_cell_length_c 26.7495(6)
_cell_measurement_reflns_used 9908
_cell_measurement_temperature 298.(2)
_cell_measurement_theta_max 78.9752
_cell_measurement_theta_min 4.7866
_cell_volume 2737.96(10)
_computing_cell_refinement 'SAINT V8.38A (Bruker AXS Inc., 2017)'
_computing_data_reduction 'SAINT V8.38A (Bruker AXS Inc., 2017)'
_computing_molecular_graphics 'shelXle (C.B. Huebschle, rev 833)'
_computing_structure_refinement 'SHELXL-2016/6 (Sheldrick, 2016)'
_computing_structure_solution 'SHELXT 2014/5 (Sheldrick, 2014)'
_diffrn_ambient_temperature 298.(2)
_diffrn_detector_area_resol_mean 7.3910
_diffrn_measured_fraction_theta_full 0.998
_diffrn_measured_fraction_theta_max 0.998
_diffrn_measurement_device_type 'Bruker APEX-II CCD'
_diffrn_measurement_method '\f and \w scans'
_diffrn_radiation_type 'Cu K\a'
_diffrn_radiation_wavelength 1.54178
_diffrn_reflns_av_R_equivalents 0.0586
_diffrn_reflns_av_unetI/netI 0.0411
_diffrn_reflns_limit_h_max 11
_diffrn_reflns_limit_h_min -10
_diffrn_reflns_limit_k_max 14
_diffrn_reflns_limit_k_min -14
_diffrn_reflns_limit_l_max 34
_diffrn_reflns_limit_l_min -29
_diffrn_reflns_number 49153
_diffrn_reflns_theta_full 79.42
_diffrn_reflns_theta_max 79.42
_diffrn_reflns_theta_min 3.30
_exptl_absorpt_coefficient_mu 0.829
_exptl_absorpt_correction_T_max 0.90
_exptl_absorpt_correction_T_min 0.81
_exptl_absorpt_correction_type multi-scan
_exptl_absorpt_process_details
;
SADABS-2016/2 - Bruker AXS area detector scaling and absorption correction
;
_exptl_crystal_colour 'clear light colourless'
_exptl_crystal_density_diffrn 1.328
_exptl_crystal_density_method 'not measured'
_exptl_crystal_description BLOCK
_exptl_crystal_F_000 1172
_exptl_crystal_size_max 0.244
_exptl_crystal_size_mid 0.209
_exptl_crystal_size_min 0.137
_refine_diff_density_max 0.293
_refine_diff_density_min -0.152
_refine_ls_abs_structure_details
;

Flack x determined using 2280 quotients [(I+)-(I-)]/[(I+)+(I-)]
(Parsons, Flack and Wagner, Acta Cryst. B69 (2013) 249-259).
;
_refine_ls_abs_structure_Flack -0.03(6)
_refine_ls_extinction_method none
_refine_ls_goodness_of_fit_ref 1.062
_refine_ls_hydrogen_treatment mixed
_refine_ls_matrix_type full
_refine_ls_number_parameters 366
_refine_ls_number_reflns 5918
_refine_ls_number_restraints 0
_refine_ls_restrained_S_all 1.062
_refine_ls_R_factor_all 0.0417
_refine_ls_R_factor_gt 0.0385
_refine_ls_shift/su_max 0.001
_refine_ls_shift/su_mean 0.000
_refine_ls_structure_factor_coef Fsqd
_refine_ls_weighting_details 'w=1/[\s^2^(Fo^2^)+(0.0507P)^2^+0.2326P] where P=(Fo^2^+2Fc^2^)/3'
_refine_ls_weighting_scheme calc
_refine_ls_wR_factor_gt 0.0943
_refine_ls_wR_factor_ref 0.0972
_reflns_number_gt 5552
_reflns_number_total 5918
_reflns_threshold_expression 'I > 2\s(I)'
_cod_data_source_file np1c00342_si_001.cif
_cod_data_source_block LMJG43
_cod_depositor_comments
;
The following automatic conversions were performed:

data item '_exptl_absorpt_correction_type' value 'Multi-Scan' was
changed to 'multi-scan' in accordance with the
/home/data/users/saulius/crontab/automatic-downloads/current/ACS/lib/dictionaries/cif_core.dic
dictionary named 'cif_core.dic' version 2.4.2 last updated on
2011-04-26.

Automatic conversion script
Id: cif_fix_values 7556 2019-12-06 15:28:31Z antanas 
;
_cod_database_code 1564532

loop_
_space_group_symop_operation_xyz
'x, y, z'
'x+1/2, -y+1/2, -z'
'-x, y+1/2, -z+1/2'
'-x+1/2, -y, z+1/2'

loop_
_atom_site_type_symbol
_atom_site_label
_atom_site_fract_x
_atom_site_fract_y
_atom_site_fract_z
_atom_site_U_iso_or_equiv
_atom_site_adp_type
_atom_site_calc_flag
_atom_site_refinement_flags_adp
_atom_site_refinement_flags_occupancy
_atom_site_refinement_flags_posn
_atom_site_occupancy
_atom_site_disorder_assembly
_atom_site_disorder_group
O O1 0.44421(14) 0.51520(16) 0.53513(5) 0.0437(3) Uani d . . . 1 . .
H H9O 0.026(7) 0.672(6) 0.784(2) 0.110(18) Uiso d . . . 1 . .
C C1 0.2903(2) 0.5060(2) 0.52418(7) 0.0417(4) Uani d . . . 1 . .
H H1 0.261176 0.578903 0.506024 0.05 Uiso calc U . R 1 . .
C C2 0.2677(3) 0.3984(3) 0.48995(8) 0.0556(6) Uani d . . . 1 . .
H H2 0.258384 0.416652 0.454246 0.067 Uiso calc U . R 1 . .
O O2 0.4807(2) 0.6081(4) 0.46283(10) 0.1164(15) Uani d . . . 1 . .
O O3 0.3508(2) 0.2922(2) 0.50230(8) 0.0691(5) Uani d . . . 1 . .
H H5O 0.191(8) 0.245(7) 0.682(3) 0.13(2) Uiso d . . . 1 . .
C C3 0.1948(3) 0.2889(3) 0.50719(10) 0.0625(7) Uani d . . . 1 . .
H H3 0.142641 0.242699 0.48166 0.075 Uiso calc U . R 1 . .
O O4 0.35135(16) 0.33723(15) 0.60854(6) 0.0461(3) Uani d . . . 1 . .
C C4 0.1402(3) 0.2764(3) 0.55977(9) 0.0553(5) Uani d . . . 1 . .
H H4A 0.162749 0.19613 0.571939 0.066 Uiso calc U . R 1 . .
H H4B 0.035775 0.285335 0.559833 0.066 Uiso calc U . R 1 . .
O O5 0.1246(2) 0.24562(15) 0.66555(7) 0.0505(4) Uani d . . . 1 . .
C C5 0.2064(2) 0.37014(19) 0.59537(7) 0.0392(4) Uani d . . . 1 . .
O O6 0.2596(2) 0.41904(15) 0.71776(6) 0.0524(4) Uani d . . . 1 . .
C C6 0.1238(2) 0.36389(18) 0.64584(7) 0.0394(4) Uani d . . . 1 . .
H H6 0.023237 0.38858 0.640239 0.047 Uiso calc U . R 1 . .
O O7 0.47643(14) 0.79483(14) 0.64191(5) 0.0404(3) Uani d . . . 1 . .
C C7 0.1942(2) 0.45308(18) 0.68100(7) 0.0370(4) Uani d . . . 1 . .
O O8 0.5380(3) 0.9053(3) 0.57515(10) 0.0910(9) Uani d . . . 1 . .
C C8 0.18352(18) 0.58176(17) 0.66348(6) 0.0325(3) Uani d . . . 1 . .
H H8 0.081418 0.602471 0.658476 0.039 Uiso calc U . R 1 . .
C C9 0.26480(17) 0.59049(16) 0.61225(6) 0.0320(3) Uani d . . . 1 . .
H H9 0.365232 0.566239 0.618431 0.038 Uiso calc U . R 1 . .
O O9 0.05079(19) 0.6391(2) 0.75619(7) 0.0609(5) Uani d . . . 1 . .
C C10 0.20200(18) 0.50022(18) 0.57342(6) 0.0351(3) Uani d . . . 1 . .
O O10 0.2505(3) 0.9981(3) 0.86561(10) 0.0849(7) Uani d . . . 1 . .
C C11 0.2691(2) 0.72161(18) 0.59349(7) 0.0385(4) Uani d . . . 1 . .
H H11A 0.331278 0.725273 0.564312 0.046 Uiso calc U . R 1 . .
H H11B 0.172425 0.744461 0.582975 0.046 Uiso calc U . R 1 . .
C C12 0.32279(19) 0.81411(17) 0.63169(7) 0.0367(4) Uani d . . . 1 . .
H H12 0.309385 0.895459 0.618075 0.044 Uiso calc U . R 1 . .
C C13 0.24129(18) 0.80422(16) 0.68168(7) 0.0343(3) Uani d . . . 1 . .
C C16 0.23016(19) 0.80137(18) 0.77171(7) 0.0388(4) Uani d . . . 1 . .
H H16 0.136233 0.841289 0.775782 0.047 Uiso calc U . R 1 . .
C C15 0.2003(2) 0.67065(19) 0.75417(7) 0.0401(4) Uani d . . . 1 . .
H H15 0.257924 0.613354 0.773733 0.048 Uiso calc U . R 1 . .
C C14 0.25078(18) 0.67145(16) 0.69941(6) 0.0319(3) Uani d . . . 1 . .
H H14 0.354236 0.652022 0.700313 0.038 Uiso calc U . R 1 . .
C C17 0.30930(19) 0.86468(18) 0.72820(8) 0.0374(4) Uani d . . . 1 . .
H H17 0.410689 0.838879 0.729573 0.045 Uiso calc U . R 1 . .
C C18 0.0856(2) 0.8498(2) 0.67268(9) 0.0463(4) Uani d . . . 1 . .
H H18A 0.088158 0.933559 0.663575 0.069 Uiso calc U . R 1 . .
H H18B 0.029846 0.84008 0.70269 0.069 Uiso calc U . R 1 . .
H H18C 0.042074 0.804019 0.646177 0.069 Uiso calc U . R 1 . .
C C19 0.0457(2) 0.5343(2) 0.55750(8) 0.0461(5) Uani d . . . 1 . .
H H19A 0.043504 0.616966 0.546826 0.069 Uiso calc U . R 1 . .
H H19B -0.018586 0.523757 0.585354 0.069 Uiso calc U . R 1 . .
H H19C 0.015547 0.483104 0.530471 0.069 Uiso calc U . R 1 . .
C C20 0.3079(2) 1.0016(2) 0.73572(10) 0.0493(5) Uani d . . . 1 . .
H H20 0.207603 1.030118 0.734593 0.059 Uiso calc U . R 1 . .
C C26 0.5268(3) 0.5693(3) 0.50059(9) 0.0569(6) Uani d . . . 1 . .
C C25 0.2599(3) 0.7447(3) 0.86509(9) 0.0616(6) Uani d . . . 1 . .
H H25A 0.15763 0.756906 0.868857 0.092 Uiso calc U . R 1 . .
H H25B 0.308705 0.770258 0.894963 0.092 Uiso calc U . R 1 . .
H H25C 0.278968 0.660709 0.85932 0.092 Uiso calc U . R 1 . .
C C24 0.3145(2) 0.8181(2) 0.82101(8) 0.0488(5) Uani d . . . 1 . .
H H24 0.415554 0.79559 0.814936 0.059 Uiso calc U . R 1 . .
C C23 0.3087(3) 0.9534(3) 0.82947(10) 0.0580(6) Uani d . . . 1 . .
C C22 0.3715(3) 1.0284(3) 0.78833(12) 0.0624(7) Uani d . . . 1 . .
H H22A 0.475271 1.015312 0.787336 0.075 Uiso calc U . R 1 . .
H H22B 0.355385 1.112925 0.796057 0.075 Uiso calc U . R 1 . .
C C21 0.3962(3) 1.0699(2) 0.69658(14) 0.0664(7) Uani d . . . 1 . .
H H21A 0.349149 1.063919 0.664681 0.1 Uiso calc U . R 1 . .
H H21B 0.491353 1.035512 0.694414 0.1 Uiso calc U . R 1 . .
H H21C 0.403516 1.153263 0.706066 0.1 Uiso calc U . R 1 . .
C C28 0.5714(2) 0.8493(3) 0.61152(10) 0.0553(6) Uani d . . . 1 . .
C C27 0.6819(3) 0.5716(4) 0.51571(12) 0.0739(9) Uani d . . . 1 . .
H H27A 0.740833 0.544259 0.488399 0.111 Uiso calc U . R 1 . .
H H27B 0.695944 0.519516 0.54398 0.111 Uiso calc U . R 1 . .
H H27C 0.709035 0.652523 0.524502 0.111 Uiso calc U . R 1 . .
C C29 0.7231(3) 0.8299(4) 0.62960(14) 0.0748(9) Uani d . . . 1 . .
H H29A 0.74643 0.745564 0.627841 0.112 Uiso calc U . R 1 . .
H H29B 0.731226 0.857009 0.663569 0.112 Uiso calc U . R 1 . .
H H29C 0.789006 0.874723 0.608956 0.112 Uiso calc U . R 1 . .

loop_
_atom_site_aniso_label
_atom_site_aniso_U_11
_atom_site_aniso_U_22
_atom_site_aniso_U_33
_atom_site_aniso_U_12
_atom_site_aniso_U_13
_atom_site_aniso_U_23
O1 0.0310(6) 0.0678(9) 0.0323(6) -0.0023(6) 0.0038(5) 0.0070(6)
C1 0.0325(8) 0.0646(12) 0.0280(8) -0.0046(8) 0.0010(6) 0.0003(8)
C2 0.0518(12) 0.0819(17) 0.0332(9) -0.0066(11) 0.0063(8) -0.0119(10)
O2 0.0528(10) 0.228(4) 0.0687(14) -0.0317(17) -0.0105(10) 0.081(2)
O3 0.0676(11) 0.0762(12) 0.0636(11) 0.0007(9) 0.0201(9) -0.0190(10)
C3 0.0649(14) 0.0779(17) 0.0448(12) -0.0136(13) 0.0069(10) -0.0230(12)
O4 0.0391(6) 0.0527(8) 0.0464(7) 0.0038(6) 0.0042(6) 0.0018(6)
C4 0.0595(12) 0.0611(13) 0.0455(11) -0.0182(11) 0.0072(10) -0.0139(10)
O5 0.0560(9) 0.0426(7) 0.0530(9) -0.0101(7) 0.0082(7) 0.0030(6)
C5 0.0349(8) 0.0474(10) 0.0352(8) -0.0058(7) 0.0042(7) -0.0055(7)
O6 0.0674(9) 0.0481(8) 0.0418(7) -0.0049(7) -0.0119(7) 0.0068(6)
C6 0.0385(9) 0.0429(9) 0.0367(9) -0.0080(7) 0.0054(7) 0.0004(7)
O7 0.0302(6) 0.0490(7) 0.0418(7) -0.0015(5) 0.0024(5) 0.0093(6)
C7 0.0366(8) 0.0439(9) 0.0304(8) -0.0052(7) 0.0052(7) 0.0018(7)
O8 0.0588(11) 0.132(2) 0.0817(15) -0.0106(13) 0.0082(10) 0.0595(17)
C8 0.0280(7) 0.0416(8) 0.0278(7) -0.0021(6) 0.0019(6) 0.0000(6)
C9 0.0279(7) 0.0423(8) 0.0256(7) -0.0011(6) 0.0002(6) 0.0017(6)
O9 0.0528(9) 0.0749(11) 0.0551(9) -0.0265(8) 0.0229(7) -0.0232(9)
C10 0.0276(7) 0.0507(9) 0.0270(7) -0.0038(7) 0.0006(6) -0.0016(7)
O10 0.0950(16) 0.0846(14) 0.0752(13) -0.0104(13) 0.0210(12) -0.0391(12)
C11 0.0375(8) 0.0472(9) 0.0306(8) 0.0004(7) -0.0025(6) 0.0084(7)
C12 0.0316(8) 0.0397(8) 0.0389(9) 0.0007(7) -0.0009(6) 0.0088(7)
C13 0.0267(7) 0.0389(8) 0.0372(8) 0.0012(6) -0.0017(6) 0.0008(7)
C16 0.0330(8) 0.0456(9) 0.0377(9) 0.0001(7) 0.0012(7) -0.0074(7)
C15 0.0430(9) 0.0464(10) 0.0310(8) -0.0056(8) 0.0033(7) -0.0031(7)
C14 0.0287(7) 0.0383(8) 0.0286(7) -0.0004(6) 0.0004(6) 0.0006(6)
C17 0.0279(7) 0.0411(9) 0.0432(9) 0.0006(6) -0.0002(7) -0.0034(7)
C18 0.0304(8) 0.0537(11) 0.0548(12) 0.0068(8) -0.0060(8) -0.0004(9)
C19 0.0289(8) 0.0719(13) 0.0376(9) -0.0020(8) -0.0046(7) -0.0024(9)
C20 0.0400(9) 0.0408(10) 0.0672(14) -0.0013(8) 0.0015(9) -0.0089(9)
C26 0.0381(10) 0.0932(18) 0.0393(11) -0.0090(11) 0.0038(8) 0.0179(11)
C25 0.0649(14) 0.0828(17) 0.0370(10) 0.0067(13) -0.0032(10) -0.0070(11)
C24 0.0397(9) 0.0655(13) 0.0411(10) 0.0018(9) -0.0031(8) -0.0126(9)
C23 0.0435(10) 0.0733(15) 0.0570(13) -0.0064(10) -0.0039(10) -0.0286(12)
C22 0.0518(12) 0.0566(13) 0.0788(17) -0.0104(10) 0.0021(12) -0.0269(12)
C21 0.0658(15) 0.0441(11) 0.089(2) -0.0092(11) 0.0070(14) 0.0020(12)
C28 0.0403(10) 0.0690(14) 0.0566(13) -0.0067(10) 0.0103(9) 0.0167(12)
C27 0.0363(11) 0.127(3) 0.0583(14) -0.0110(13) 0.0022(10) 0.0263(16)
C29 0.0357(11) 0.099(2) 0.089(2) -0.0093(12) 0.0084(11) 0.0241(18)

loop_
_atom_type_symbol
_atom_type_description
_atom_type_scat_dispersion_real
_atom_type_scat_dispersion_imag
_atom_type_scat_source
C C 0.0181 0.0091 'International Tables Vol C Tables 4.2.6.8 and 6.1.1.4'
H H 0.0000 0.0000 'International Tables Vol C Tables 4.2.6.8 and 6.1.1.4'
O O 0.0492 0.0322 'International Tables Vol C Tables 4.2.6.8 and 6.1.1.4'

loop_
_geom_angle_atom_site_label_1
_geom_angle_atom_site_label_2
_geom_angle_atom_site_label_3
_geom_angle_site_symmetry_1
_geom_angle_site_symmetry_3
_geom_angle
_geom_angle_publ_flag
C26 O1 C1 . . 116.68(16) ?
O1 C1 C2 . . 108.11(18) ?
O1 C1 C10 . . 110.25(14) ?
C2 C1 C10 . . 114.05(18) ?
O1 C1 H1 . . 108.1 ?
C2 C1 H1 . . 108.1 ?
C10 C1 H1 . . 108.1 ?
O3 C2 C3 . . 59.7(2) ?
O3 C2 C1 . . 115.4(2) ?
C3 C2 C1 . . 121.66(19) ?
O3 C2 H2 . . 116.0 ?
C3 C2 H2 . . 116.0 ?
C1 C2 H2 . . 116.0 ?
C2 O3 C3 . . 60.8(2) ?
O3 C3 C2 . . 59.47(19) ?
O3 C3 C4 . . 114.9(2) ?
C2 C3 C4 . . 121.8(2) ?
O3 C3 H3 . . 116.1 ?
C2 C3 H3 . . 116.1 ?
C4 C3 H3 . . 116.1 ?
C3 C4 C5 . . 112.7(2) ?
C3 C4 H4A . . 109.1 ?
C5 C4 H4A . . 109.1 ?
C3 C4 H4B . . 109.1 ?
C5 C4 H4B . . 109.1 ?
H4A C4 H4B . . 107.8 ?
C6 O5 H5O . . 103.(6) ?
O4 C5 C4 . . 110.66(19) ?
O4 C5 C6 . . 103.57(15) ?
C4 C5 C6 . . 108.25(16) ?
O4 C5 C10 . . 110.68(15) ?
C4 C5 C10 . . 112.42(18) ?
C6 C5 C10 . . 110.88(16) ?
O5 C6 C7 . . 111.84(17) ?
O5 C6 C5 . . 111.32(17) ?
C7 C6 C5 . . 107.47(15) ?
O5 C6 H6 . . 108.7 ?
C7 C6 H6 . . 108.7 ?
C5 C6 H6 . . 108.7 ?
C28 O7 C12 . . 117.17(17) ?
O6 C7 C8 . . 125.42(18) ?
O6 C7 C6 . . 121.01(19) ?
C8 C7 C6 . . 113.42(16) ?
C7 C8 C14 . . 113.38(14) ?
C7 C8 C9 . . 107.45(14) ?
C14 C8 C9 . . 108.54(13) ?
C7 C8 H8 . . 109.1 ?
C14 C8 H8 . . 109.1 ?
C9 C8 H8 . . 109.1 ?
C11 C9 C10 . . 113.54(14) ?
C11 C9 C8 . . 110.88(14) ?
C10 C9 C8 . . 111.48(13) ?
C11 C9 H9 . . 106.8 ?
C10 C9 H9 . . 106.8 ?
C8 C9 H9 . . 106.8 ?
C15 O9 H9O . . 101.(4) ?
C1 C10 C19 . . 104.27(15) ?
C1 C10 C9 . . 110.16(14) ?
C19 C10 C9 . . 111.98(16) ?
C1 C10 C5 . . 110.18(16) ?
C19 C10 C5 . . 110.67(16) ?
C9 C10 C5 . . 109.49(14) ?
C12 C11 C9 . . 115.04(15) ?
C12 C11 H11A . . 108.5 ?
C9 C11 H11A . . 108.5 ?
C12 C11 H11B . . 108.5 ?
C9 C11 H11B . . 108.5 ?
H11A C11 H11B . . 107.5 ?
O7 C12 C11 . . 110.00(15) ?
O7 C12 C13 . . 107.60(14) ?
C11 C12 C13 . . 111.97(15) ?
O7 C12 H12 . . 109.1 ?
C11 C12 H12 . . 109.1 ?
C13 C12 H12 . . 109.1 ?
C12 C13 C18 . . 107.29(15) ?
C12 C13 C17 . . 118.01(15) ?
C18 C13 C17 . . 111.26(16) ?
C12 C13 C14 . . 107.83(14) ?
C18 C13 C14 . . 114.29(16) ?
C17 C13 C14 . . 98.17(14) ?
C24 C16 C17 . . 110.54(16) ?
C24 C16 C15 . . 117.49(18) ?
C17 C16 C15 . . 106.34(15) ?
C24 C16 H16 . . 107.3 ?
C17 C16 H16 . . 107.3 ?
C15 C16 H16 . . 107.3 ?
O9 C15 C14 . . 109.36(16) ?
O9 C15 C16 . . 113.02(17) ?
C14 C15 C16 . . 103.26(15) ?
O9 C15 H15 . . 110.3 ?
C14 C15 H15 . . 110.3 ?
C16 C15 H15 . . 110.3 ?
C8 C14 C15 . . 118.43(14) ?
C8 C14 C13 . . 113.92(14) ?
C15 C14 C13 . . 106.27(15) ?
C8 C14 H14 . . 105.7 ?
C15 C14 H14 . . 105.7 ?
C13 C14 H14 . . 105.7 ?
C20 C17 C16 . . 110.34(17) ?
C20 C17 C13 . . 122.13(18) ?
C16 C17 C13 . . 102.56(14) ?
C20 C17 H17 . . 107.0 ?
C16 C17 H17 . . 107.0 ?
C13 C17 H17 . . 107.0 ?
C13 C18 H18A . . 109.5 ?
C13 C18 H18B . . 109.5 ?
H18A C18 H18B . . 109.5 ?
C13 C18 H18C . . 109.5 ?
H18A C18 H18C . . 109.5 ?
H18B C18 H18C . . 109.5 ?
C10 C19 H19A . . 109.5 ?
C10 C19 H19B . . 109.5 ?
H19A C19 H19B . . 109.5 ?
C10 C19 H19C . . 109.5 ?
H19A C19 H19C . . 109.5 ?
H19B C19 H19C . . 109.5 ?
C21 C20 C17 . . 113.4(2) ?
C21 C20 C22 . . 108.9(2) ?
C17 C20 C22 . . 107.8(2) ?
C21 C20 H20 . . 108.9 ?
C17 C20 H20 . . 108.9 ?
C22 C20 H20 . . 108.9 ?
O2 C26 O1 . . 123.3(2) ?
O2 C26 C27 . . 125.1(2) ?
O1 C26 C27 . . 111.6(2) ?
C24 C25 H25A . . 109.5 ?
C24 C25 H25B . . 109.5 ?
H25A C25 H25B . . 109.5 ?
C24 C25 H25C . . 109.5 ?
H25A C25 H25C . . 109.5 ?
H25B C25 H25C . . 109.5 ?
C23 C24 C25 . . 113.7(2) ?
C23 C24 C16 . . 103.2(2) ?
C25 C24 C16 . . 115.6(2) ?
C23 C24 H24 . . 108.0 ?
C25 C24 H24 . . 108.0 ?
C16 C24 H24 . . 108.0 ?
O10 C23 C22 . . 122.1(3) ?
O10 C23 C24 . . 122.6(3) ?
C22 C23 C24 . . 115.2(2) ?
C23 C22 C20 . . 114.4(2) ?
C23 C22 H22A . . 108.7 ?
C20 C22 H22A . . 108.7 ?
C23 C22 H22B . . 108.7 ?
C20 C22 H22B . . 108.7 ?
H22A C22 H22B . . 107.6 ?
C20 C21 H21A . . 109.5 ?
C20 C21 H21B . . 109.5 ?
H21A C21 H21B . . 109.5 ?
C20 C21 H21C . . 109.5 ?
H21A C21 H21C . . 109.5 ?
H21B C21 H21C . . 109.5 ?
O8 C28 O7 . . 124.0(2) ?
O8 C28 C29 . . 125.4(2) ?
O7 C28 C29 . . 110.6(2) ?
C26 C27 H27A . . 109.5 ?
C26 C27 H27B . . 109.5 ?
H27A C27 H27B . . 109.5 ?
C26 C27 H27C . . 109.5 ?
H27A C27 H27C . . 109.5 ?
H27B C27 H27C . . 109.5 ?
C28 C29 H29A . . 109.5 ?
C28 C29 H29B . . 109.5 ?
H29A C29 H29B . . 109.5 ?
C28 C29 H29C . . 109.5 ?
H29A C29 H29C . . 109.5 ?
H29B C29 H29C . . 109.5 ?

loop_
_geom_bond_atom_site_label_1
_geom_bond_atom_site_label_2
_geom_bond_site_symmetry_2
_geom_bond_distance
_geom_bond_publ_flag
O1 C26 . 1.340(3) ?
O1 C1 . 1.455(2) ?
C1 C2 . 1.518(3) ?
C1 C10 . 1.551(2) ?
C1 H1 . 0.98 ?
C2 O3 . 1.443(4) ?
C2 C3 . 1.462(4) ?
C2 H2 . 0.98 ?
O2 C26 . 1.177(3) ?
O3 C3 . 1.447(4) ?
C3 C4 . 1.501(3) ?
C3 H3 . 0.98 ?
O4 C5 . 1.432(2) ?
C4 C5 . 1.536(3) ?
C4 H4A . 0.97 ?
C4 H4B . 0.97 ?
O5 C6 . 1.412(3) ?
O5 H5O . 0.75(7) ?
C5 C6 . 1.552(2) ?
C5 C10 . 1.557(3) ?
O6 C7 . 1.214(3) ?
C6 C7 . 1.511(3) ?
C6 H6 . 0.98 ?
O7 C28 . 1.340(3) ?
O7 C12 . 1.461(2) ?
C7 C8 . 1.504(3) ?
O8 C28 . 1.194(4) ?
C8 C14 . 1.516(2) ?
C8 C9 . 1.565(2) ?
C8 H8 . 0.98 ?
C9 C11 . 1.537(3) ?
C9 C10 . 1.554(2) ?
C9 H9 . 0.98 ?
O9 C15 . 1.426(3) ?
O9 H9O . 0.85(7) ?
C10 C19 . 1.552(2) ?
O10 C23 . 1.212(4) ?
C11 C12 . 1.530(3) ?
C11 H11A . 0.97 ?
C11 H11B . 0.97 ?
C12 C13 . 1.539(2) ?
C12 H12 . 0.98 ?
C13 C18 . 1.543(2) ?
C13 C17 . 1.547(3) ?
C13 C14 . 1.548(2) ?
C16 C24 . 1.543(3) ?
C16 C17 . 1.543(3) ?
C16 C15 . 1.547(3) ?
C16 H16 . 0.98 ?
C15 C14 . 1.537(2) ?
C15 H15 . 0.98 ?
C14 H14 . 0.98 ?
C17 C20 . 1.530(3) ?
C17 H17 . 0.98 ?
C18 H18A . 0.96 ?
C18 H18B . 0.96 ?
C18 H18C . 0.96 ?
C19 H19A . 0.96 ?
C19 H19B . 0.96 ?
C19 H19C . 0.96 ?
C20 C21 . 1.528(4) ?
C20 C22 . 1.554(4) ?
C20 H20 . 0.98 ?
C26 C27 . 1.489(3) ?
C25 C24 . 1.518(4) ?
C25 H25A . 0.96 ?
C25 H25B . 0.96 ?
C25 H25C . 0.96 ?
C24 C23 . 1.517(4) ?
C24 H24 . 0.98 ?
C23 C22 . 1.496(5) ?
C22 H22A . 0.97 ?
C22 H22B . 0.97 ?
C21 H21A . 0.96 ?
C21 H21B . 0.96 ?
C21 H21C . 0.96 ?
C28 C29 . 1.499(4) ?
C27 H27A . 0.96 ?
C27 H27B . 0.96 ?
C27 H27C . 0.96 ?
C29 H29A . 0.96 ?
C29 H29B . 0.96 ?
C29 H29C . 0.96 ?

loop_
_geom_torsion_atom_site_label_1
_geom_torsion_atom_site_label_2
_geom_torsion_atom_site_label_3
_geom_torsion_atom_site_label_4
_geom_torsion_site_symmetry_1
_geom_torsion_site_symmetry_2
_geom_torsion_site_symmetry_3
_geom_torsion_site_symmetry_4
_geom_torsion
_geom_torsion_publ_flag
C26 O1 C1 C2 . . . . 81.5(3) ?
C26 O1 C1 C10 . . . . -153.2(2) ?
O1 C1 C2 O3 . . . . 41.6(3) ?
C10 C1 C2 O3 . . . . -81.4(2) ?
O1 C1 C2 C3 . . . . 110.4(3) ?
C10 C1 C2 C3 . . . . -12.6(3) ?
C1 C2 O3 C3 . . . . 113.3(2) ?
C2 O3 C3 C4 . . . . -113.6(3) ?
C1 C2 C3 O3 . . . . -103.0(3) ?
O3 C2 C3 C4 . . . . 102.2(3) ?
C1 C2 C3 C4 . . . . -0.8(4) ?
O3 C3 C4 C5 . . . . 51.6(4) ?
C2 C3 C4 C5 . . . . -16.7(4) ?
C3 C4 C5 O4 . . . . -76.9(3) ?
C3 C4 C5 C6 . . . . 170.3(2) ?
C3 C4 C5 C10 . . . . 47.5(3) ?
O4 C5 C6 O5 . . . . -62.5(2) ?
C4 C5 C6 O5 . . . . 55.0(2) ?
C10 C5 C6 O5 . . . . 178.75(16) ?
O4 C5 C6 C7 . . . . 60.3(2) ?
C4 C5 C6 C7 . . . . 177.79(19) ?
C10 C5 C6 C7 . . . . -58.5(2) ?
O5 C6 C7 O6 . . . . 9.5(3) ?
C5 C6 C7 O6 . . . . -112.9(2) ?
O5 C6 C7 C8 . . . . -174.76(15) ?
C5 C6 C7 C8 . . . . 62.8(2) ?
O6 C7 C8 C14 . . . . -6.0(3) ?
C6 C7 C8 C14 . . . . 178.51(14) ?
O6 C7 C8 C9 . . . . 113.9(2) ?
C6 C7 C8 C9 . . . . -61.55(18) ?
C7 C8 C9 C11 . . . . -175.70(15) ?
C14 C8 C9 C11 . . . . -52.74(18) ?
C7 C8 C9 C10 . . . . 56.74(18) ?
C14 C8 C9 C10 . . . . 179.70(14) ?
O1 C1 C10 C19 . . . . 161.44(19) ?
C2 C1 C10 C19 . . . . -76.7(2) ?
O1 C1 C10 C9 . . . . 41.1(2) ?
C2 C1 C10 C9 . . . . 162.95(18) ?
O1 C1 C10 C5 . . . . -79.8(2) ?
C2 C1 C10 C5 . . . . 42.0(2) ?
C11 C9 C10 C1 . . . . 57.1(2) ?
C8 C9 C10 C1 . . . . -176.80(15) ?
C11 C9 C10 C19 . . . . -58.46(19) ?
C8 C9 C10 C19 . . . . 67.65(19) ?
C11 C9 C10 C5 . . . . 178.40(14) ?
C8 C9 C10 C5 . . . . -55.49(18) ?
O4 C5 C10 C1 . . . . 63.31(18) ?
C4 C5 C10 C1 . . . . -61.0(2) ?
C6 C5 C10 C1 . . . . 177.67(14) ?
O4 C5 C10 C19 . . . . 178.10(16) ?
C4 C5 C10 C19 . . . . 53.8(2) ?
C6 C5 C10 C19 . . . . -67.55(19) ?
O4 C5 C10 C9 . . . . -57.99(18) ?
C4 C5 C10 C9 . . . . 177.69(16) ?
C6 C5 C10 C9 . . . . 56.37(18) ?
C10 C9 C11 C12 . . . . 176.91(14) ?
C8 C9 C11 C12 . . . . 50.5(2) ?
C28 O7 C12 C11 . . . . 86.7(2) ?
C28 O7 C12 C13 . . . . -151.0(2) ?
C9 C11 C12 O7 . . . . 68.01(19) ?
C9 C11 C12 C13 . . . . -51.6(2) ?
O7 C12 C13 C18 . . . . 168.71(16) ?
C11 C12 C13 C18 . . . . -70.3(2) ?
O7 C12 C13 C17 . . . . 42.2(2) ?
C11 C12 C13 C17 . . . . 163.15(15) ?
O7 C12 C13 C14 . . . . -67.73(18) ?
C11 C12 C13 C14 . . . . 53.26(18) ?
C24 C16 C15 O9 . . . . 112.0(2) ?
C17 C16 C15 O9 . . . . -123.62(18) ?
C24 C16 C15 C14 . . . . -129.96(17) ?
C17 C16 C15 C14 . . . . -5.58(18) ?
C7 C8 C14 C15 . . . . -54.3(2) ?
C9 C8 C14 C15 . . . . -173.58(15) ?
C7 C8 C14 C13 . . . . 179.67(15) ?
C9 C8 C14 C13 . . . . 60.36(18) ?
O9 C15 C14 C8 . . . . -33.5(2) ?
C16 C15 C14 C8 . . . . -154.09(15) ?
O9 C15 C14 C13 . . . . 96.15(19) ?
C16 C15 C14 C13 . . . . -24.43(18) ?
C12 C13 C14 C8 . . . . -60.53(18) ?
C18 C13 C14 C8 . . . . 58.7(2) ?
C17 C13 C14 C8 . . . . 176.47(13) ?
C12 C13 C14 C15 . . . . 167.25(14) ?
C18 C13 C14 C15 . . . . -73.56(19) ?
C17 C13 C14 C15 . . . . 44.25(16) ?
C24 C16 C17 C20 . . . . -66.6(2) ?
C15 C16 C17 C20 . . . . 164.85(16) ?
C24 C16 C17 C13 . . . . 161.85(16) ?
C15 C16 C17 C13 . . . . 33.27(18) ?
C12 C13 C17 C20 . . . . 74.3(2) ?
C18 C13 C17 C20 . . . . -50.3(2) ?
C14 C13 C17 C20 . . . . -170.42(17) ?
C12 C13 C17 C16 . . . . -161.60(15) ?
C18 C13 C17 C16 . . . . 73.78(19) ?
C14 C13 C17 C16 . . . . -46.34(16) ?
C16 C17 C20 C21 . . . . 174.8(2) ?
C13 C17 C20 C21 . . . . -64.8(3) ?
C16 C17 C20 C22 . . . . 54.1(2) ?
C13 C17 C20 C22 . . . . 174.55(17) ?
C1 O1 C26 O2 . . . . -0.3(5) ?
C1 O1 C26 C27 . . . . -179.2(3) ?
C17 C16 C24 C23 . . . . 64.0(2) ?
C15 C16 C24 C23 . . . . -173.78(18) ?
C17 C16 C24 C25 . . . . -171.33(19) ?
C15 C16 C24 C25 . . . . -49.1(3) ?
C25 C24 C23 O10 . . . . -8.1(4) ?
C16 C24 C23 O10 . . . . 117.9(3) ?
C25 C24 C23 C22 . . . . 175.8(2) ?
C16 C24 C23 C22 . . . . -58.3(3) ?
O10 C23 C22 C20 . . . . -122.4(3) ?
C24 C23 C22 C20 . . . . 53.7(3) ?
C21 C20 C22 C23 . . . . -171.7(2) ?
C17 C20 C22 C23 . . . . -48.2(3) ?
C12 O7 C28 O8 . . . . -5.1(4) ?
C12 O7 C28 C29 . . . . 174.9(2) ?
